data_7008363
loop_
_publ_author_name
'Bakhmutov, Vladimir I.'
'Berry, John F.'
'Cotton, F. Albert'
'Ibragimov, Sergey'
'Murillo, Carlos A.'

_publ_section_title
;
 Non-trivial behavior of palladium(II) acetate.
;
_journal_issue 11
_journal_name_full 'Dalton transactions (Cambridge, England : 2003)'
_journal_page_first 1989
_journal_page_last 1992
_journal_paper_doi 10.1039/b502122g
_journal_year 2005
_chemical_formula_moiety Pd3(CH3CO2)6,CH2Cl2
_chemical_formula_sum 'C13 H20 Cl2 O12 Pd3'
_chemical_formula_weight 758.39
_chemical_name_common Pd3(OAc)6CH2Cl2
_chemical_name_systematic
;
?
;
_space_group_IT_number 57
_symmetry_cell_setting orthorhombic
_symmetry_space_group_name_Hall '-P 2c 2b'
_symmetry_space_group_name_H-M 'P b c m'
_atom_sites_solution_hydrogens geom
_atom_sites_solution_primary direct
_atom_sites_solution_secondary difmap
_audit_creation_method SHELXL-97
_cell_angle_alpha 90.00
_cell_angle_beta 90.00
_cell_angle_gamma 90.00
_cell_formula_units_Z 4
_cell_length_a 8.139(2)
_cell_length_b 15.891(4)
_cell_length_c 17.500(5)
_cell_measurement_reflns_used 8579
_cell_measurement_temperature 213(2)
_cell_measurement_theta_max 27.509
_cell_measurement_theta_min 2.323
_cell_volume 2263.4(10)
_computing_cell_refinement SMART
_computing_data_collection SAINT
_computing_data_reduction SAINT
_computing_molecular_graphics XP
_computing_publication_material 'SHELXL-97 (Sheldrick, 1997)'
_computing_structure_refinement 'SHELXL-97 (Sheldrick, 1997)'
_computing_structure_solution 'SHELXS-97 (Sheldrick, 1990)'
_diffrn_ambient_temperature 213(2)
_diffrn_measured_fraction_theta_full 0.994
_diffrn_measured_fraction_theta_max 0.994
_diffrn_measurement_device_type 'Brucker SMART 1000'
_diffrn_measurement_method \w-scan
_diffrn_radiation_monochromator graphite
_diffrn_radiation_source 'fine-focus sealed tube'
_diffrn_radiation_type MoK\a
_diffrn_radiation_wavelength 0.71073
_diffrn_reflns_av_R_equivalents 0.0206
_diffrn_reflns_av_sigmaI/netI 0.0155
_diffrn_reflns_limit_h_max 10
_diffrn_reflns_limit_h_min -6
_diffrn_reflns_limit_k_max 20
_diffrn_reflns_limit_k_min -20
_diffrn_reflns_limit_l_max 22
_diffrn_reflns_limit_l_min -22
_diffrn_reflns_number 13267
_diffrn_reflns_theta_full 27.55
_diffrn_reflns_theta_max 27.55
_diffrn_reflns_theta_min 2.33
_diffrn_standards_number 0
_exptl_absorpt_coefficient_mu 2.649
_exptl_absorpt_correction_T_max 0.6921
_exptl_absorpt_correction_T_min 0.5242
_exptl_absorpt_correction_type multi-scan
_exptl_absorpt_process_details SADABS
_exptl_crystal_colour block
_exptl_crystal_density_diffrn 2.226
_exptl_crystal_density_meas ?
_exptl_crystal_density_method .
_exptl_crystal_description orange
_exptl_crystal_F_000 1464
_exptl_crystal_size_max 0.28
_exptl_crystal_size_mid 0.20
_exptl_crystal_size_min 0.15
_refine_diff_density_max 0.564
_refine_diff_density_min -0.464
_refine_diff_density_rms 0.080
_refine_ls_extinction_method none
_refine_ls_goodness_of_fit_ref 1.005
_refine_ls_hydrogen_treatment mixed
_refine_ls_matrix_type full
_refine_ls_number_parameters 147
_refine_ls_number_reflns 2691
_refine_ls_number_restraints 1
_refine_ls_restrained_S_all 1.004
_refine_ls_R_factor_all 0.0244
_refine_ls_R_factor_gt 0.0214
_refine_ls_shift/su_max 0.000
_refine_ls_shift/su_mean 0.000
_refine_ls_structure_factor_coef Fsqd
_refine_ls_weighting_details 'calc w=1/[\s^2^(Fo^2^)+(0.0315P)^2^+3.1263P] where P=(Fo^2^+2Fc^2^)/3'
_refine_ls_weighting_scheme calc
_refine_ls_wR_factor_gt 0.0563
_refine_ls_wR_factor_ref 0.0583
_reflns_number_gt 2467
_reflns_number_total 2691
_reflns_threshold_expression >2sigma(I)
_cod_data_source_file b502122g.txt
_cod_data_source_block cmpd1
_cod_original_cell_volume 2263.5(11)
_cod_original_sg_symbol_H-M Pbcm
_cod_database_code 7008363

loop_
_symmetry_equiv_pos_as_xyz
'x, y, z'
'-x, -y, z+1/2'
'-x, y+1/2, -z+1/2'
'x, -y+1/2, -z'
'-x, -y, -z'
'x, y, -z-1/2'
'x, -y-1/2, z-1/2'
'-x, y-1/2, z'

loop_
_atom_site_label
_atom_site_type_symbol
_atom_site_fract_x
_atom_site_fract_y
_atom_site_fract_z
_atom_site_U_iso_or_equiv
_atom_site_adp_type
_atom_site_occupancy
_atom_site_symmetry_multiplicity
_atom_site_calc_flag
_atom_site_refinement_flags
_atom_site_disorder_assembly
_atom_site_disorder_group
Pd1 Pd 0.64438(2) 0.098457(12) 0.158584(11) 0.02535(7) Uani 1 1 d . . .
Pd2 Pd 0.79515(4) -0.054011(17) 0.2500 0.02745(8) Uani 1 2 d S . .
O1 O 0.6541(3) -0.11048(14) 0.32830(14) 0.0487(6) Uani 1 1 d . . .
O2 O 0.5517(3) -0.00253(13) 0.10590(12) 0.0460(5) Uani 1 1 d . . .
O3 O 0.8620(3) 0.08226(15) 0.10789(13) 0.0457(6) Uani 1 1 d . . .
O4 O 0.9665(3) -0.02383(15) 0.32615(14) 0.0509(6) Uani 1 1 d . . .
O5 O 0.7219(3) 0.21323(13) 0.18654(12) 0.0453(5) Uani 1 1 d . . .
O6 O 0.4154(3) 0.13070(17) 0.18660(12) 0.0474(5) Uani 1 1 d . . .
C1 C 0.5738(4) -0.07925(18) 0.38152(16) 0.0324(6) Uani 1 1 d . . .
C2 C 0.9731(3) 0.03073(17) 0.12316(14) 0.0292(5) Uani 1 1 d . . .
C3 C 0.3514(5) 0.1441(2) 0.2500 0.0301(8) Uani 1 2 d S . .
C4 C 0.7382(5) 0.2479(2) 0.2500 0.0303(8) Uani 1 2 d S . .
C10 C 0.4951(5) -0.1402(2) 0.43638(19) 0.0472(8) Uani 1 1 d . . .
H10A H 0.4356 -0.1093 0.4753 0.071 Uiso 1 1 calc R . .
H10B H 0.5795 -0.1743 0.4603 0.071 Uiso 1 1 calc R . .
H10C H 0.4196 -0.1764 0.4088 0.071 Uiso 1 1 calc R . .
C20 C 1.1284(3) 0.0335(2) 0.07680(18) 0.0408(7) Uani 1 1 d . . .
H20A H 1.2035 -0.0095 0.0948 0.061 Uiso 1 1 calc R . .
H20B H 1.1794 0.0884 0.0822 0.061 Uiso 1 1 calc R . .
H20C H 1.1027 0.0236 0.0234 0.061 Uiso 1 1 calc R . .
C30 C 0.1817(5) 0.1818(3) 0.2500 0.0444(10) Uani 1 2 d S . .
H30A H 0.1446 0.1891 0.3023 0.067 Uiso 0.50 1 calc PR . .
H30B H 0.1069 0.1446 0.2232 0.067 Uiso 0.50 1 calc PR . .
H30C H 0.1843 0.2360 0.2245 0.067 Uiso 0.50 1 calc PR . .
C40 C 0.7770(6) 0.3402(3) 0.2500 0.0425(10) Uani 1 2 d S . .
H40A H 0.7872 0.3599 0.3023 0.064 Uiso 0.50 1 calc PR . .
H40B H 0.6894 0.3707 0.2246 0.064 Uiso 0.50 1 calc PR . .
H40C H 0.8796 0.3497 0.2231 0.064 Uiso 0.50 1 calc PR . .
Cl1 Cl 0.04147(18) 0.29972(7) 0.43098(5) 0.0784(4) Uani 1 1 d . . .
C1S C -0.0764(7) 0.2500 0.5000 0.0471(11) Uani 1 2 d SD . .
H1SA H -0.143(4) 0.2925(19) 0.5257(19) 0.056 Uiso 1 1 d D . .

loop_
_atom_site_aniso_label
_atom_site_aniso_U_11
_atom_site_aniso_U_22
_atom_site_aniso_U_33
_atom_site_aniso_U_23
_atom_site_aniso_U_13
_atom_site_aniso_U_12
Pd1 0.02587(11) 0.02414(11) 0.02603(11) -0.00085(7) -0.00063(7) 0.00126(7)
Pd2 0.03326(16) 0.02398(14) 0.02510(14) 0.000 0.000 0.00308(11)
O1 0.0686(17) 0.0288(10) 0.0487(13) 0.0068(9) 0.0206(12) 0.0005(10)
O2 0.0631(15) 0.0326(10) 0.0424(11) -0.0041(9) -0.0196(11) -0.0053(10)
O3 0.0360(12) 0.0559(13) 0.0452(12) 0.0204(11) 0.0118(10) 0.0134(10)
O4 0.0459(14) 0.0505(13) 0.0562(13) -0.0215(11) -0.0199(11) 0.0183(11)
O5 0.0695(16) 0.0279(10) 0.0384(11) 0.0019(8) -0.0068(11) -0.0124(10)
O6 0.0317(11) 0.0745(16) 0.0361(11) -0.0020(11) -0.0012(9) 0.0141(11)
C1 0.0302(14) 0.0339(13) 0.0330(13) 0.0063(11) -0.0020(11) -0.0050(11)
C2 0.0288(13) 0.0322(12) 0.0267(12) -0.0046(10) -0.0006(10) -0.0022(11)
C3 0.0238(18) 0.0256(17) 0.041(2) 0.000 0.000 -0.0013(14)
C4 0.0271(18) 0.0270(17) 0.0369(19) 0.000 0.000 -0.0018(15)
C10 0.054(2) 0.0423(16) 0.0457(17) 0.0143(14) 0.0075(15) -0.0127(15)
C20 0.0292(15) 0.0526(18) 0.0405(16) 0.0021(14) 0.0048(12) 0.0008(13)
C30 0.030(2) 0.054(3) 0.048(2) 0.000 0.000 0.012(2)
C40 0.051(3) 0.0277(19) 0.049(2) 0.000 0.000 -0.0126(19)
Cl1 0.1283(11) 0.0670(6) 0.0399(4) 0.0038(4) -0.0009(6) -0.0388(7)
C1S 0.056(3) 0.041(2) 0.044(2) -0.0095(19) 0.000 0.000

loop_
_atom_type_symbol
_atom_type_description
_atom_type_scat_dispersion_real
_atom_type_scat_dispersion_imag
_atom_type_scat_source
C C 0.0033 0.0016 'International Tables Vol C Tables 4.2.6.8 and 6.1.1.4'
H H 0.0000 0.0000 'International Tables Vol C Tables 4.2.6.8 and 6.1.1.4'
O O 0.0106 0.0060 'International Tables Vol C Tables 4.2.6.8 and 6.1.1.4'
Cl Cl 0.1484 0.1585 'International Tables Vol C Tables 4.2.6.8 and 6.1.1.4'
Pd Pd -0.9988 1.0072 'International Tables Vol C Tables 4.2.6.8 and 6.1.1.4'

loop_
_geom_angle_atom_site_label_1
_geom_angle_atom_site_label_2
_geom_angle_atom_site_label_3
_geom_angle
_geom_angle_site_symmetry_1
_geom_angle_site_symmetry_3
_geom_angle_publ_flag
O5 Pd1 O6 90.01(11) . . ?
O5 Pd1 O3 86.92(11) . . ?
O6 Pd1 O3 166.17(9) . . ?
O5 Pd1 O2 165.59(9) . . ?
O6 Pd1 O2 88.12(10) . . ?
O3 Pd1 O2 91.50(11) . . ?
O5 Pd1 Pd2 117.14(7) . . ?
O6 Pd1 Pd2 115.89(7) . . ?
O3 Pd1 Pd2 77.36(6) . . ?
O2 Pd1 Pd2 76.34(6) . . ?
O5 Pd1 Pd1 75.77(6) . 6_556 ?
O6 Pd1 Pd1 75.76(6) . 6_556 ?
O3 Pd1 Pd1 116.36(7) . 6_556 ?
O2 Pd1 Pd1 117.47(6) . 6_556 ?
Pd2 Pd1 Pd1 59.501(10) . 6_556 ?
O4 Pd2 O4 84.19(16) . 6_556 ?
O4 Pd2 O1 92.97(12) . . ?
O4 Pd2 O1 165.99(9) 6_556 . ?
O4 Pd2 O1 165.99(9) . 6_556 ?
O4 Pd2 O1 92.97(12) 6_556 6_556 ?
O1 Pd2 O1 86.48(15) . 6_556 ?
O4 Pd2 Pd1 115.34(7) . . ?
O4 Pd2 Pd1 75.37(6) 6_556 . ?
O1 Pd2 Pd1 117.97(7) . . ?
O1 Pd2 Pd1 76.92(7) 6_556 . ?
O4 Pd2 Pd1 75.38(6) . 6_556 ?
O4 Pd2 Pd1 115.34(7) 6_556 6_556 ?
O1 Pd2 Pd1 76.92(7) . 6_556 ?
O1 Pd2 Pd1 117.97(7) 6_556 6_556 ?
Pd1 Pd2 Pd1 61.00(2) . 6_556 ?
C1 O1 Pd2 129.55(19) . . ?
C1 O2 Pd1 130.3(2) 6_556 . ?
C2 O3 Pd1 129.15(19) . . ?
C2 O4 Pd2 132.6(2) 6_556 . ?
C4 O5 Pd1 131.1(2) . . ?
C3 O6 Pd1 130.9(2) . . ?
O1 C1 O2 126.6(3) . 6_556 ?
O1 C1 C10 116.4(3) . . ?
O2 C1 C10 117.0(3) 6_556 . ?
O4 C2 O3 125.4(3) 6_556 . ?
O4 C2 C20 116.3(3) 6_556 . ?
O3 C2 C20 118.3(2) . . ?
O6 C3 O6 126.2(4) . 6_556 ?
O6 C3 C30 116.91(18) . . ?
O6 C3 C30 116.91(18) 6_556 . ?
O5 C4 O5 125.9(4) 6_556 . ?
O5 C4 C40 117.03(18) 6_556 . ?
O5 C4 C40 117.03(18) . . ?
Cl1 C1S Cl1 112.8(3) 4_556 . ?

loop_
_geom_bond_atom_site_label_1
_geom_bond_atom_site_label_2
_geom_bond_distance
_geom_bond_site_symmetry_2
_geom_bond_publ_flag
Pd1 O5 1.991(2) . ?
Pd1 O6 1.994(2) . ?
Pd1 O3 1.998(2) . ?
Pd1 O2 1.999(2) . ?
Pd1 Pd2 3.1520(6) . ?
Pd1 Pd1 3.1995(9) 6_556 ?
Pd2 O4 1.988(2) . ?
Pd2 O4 1.988(2) 6_556 ?
Pd2 O1 2.000(2) . ?
Pd2 O1 2.000(2) 6_556 ?
Pd2 Pd1 3.1521(6) 6_556 ?
O1 C1 1.241(4) . ?
O2 C1 1.252(3) 6_556 ?
O3 C2 1.249(3) . ?
O4 C2 1.242(3) 6_556 ?
O5 C4 1.247(3) . ?
O6 C3 1.244(3) . ?
C1 O2 1.252(3) 6_556 ?
C1 C10 1.507(4) . ?
C2 O4 1.242(3) 6_556 ?
C2 C20 1.503(4) . ?
C3 O6 1.244(3) 6_556 ?
C3 C30 1.506(5) . ?
C4 O5 1.247(3) 6_556 ?
C4 C40 1.501(5) . ?
Cl1 C1S 1.733(3) . ?
C1S Cl1 1.733(3) 4_556 ?
